data_4111913
loop_
_publ_author_name
'Cristian Saul Campos-Fern\'andez'
'Brandi L. Schottel'
'Helen T. Chifotides'
'Jitendra K. Bera'
'John Bacsa'
'John M. Koomen'
'David H. Russell'
'Kim R. Dunbar'

_publ_contact_author_address
; 
Department of Chemistry
Texas A&M University
PO Box 30012 
College Station 
Texas 77842-3012 
USA
;
_publ_contact_author_email dunbar@mail.chem.tamu.edu
_publ_contact_author_fax (979)8457177
_publ_contact_author_name 'Kim Dunbar'
_publ_contact_author_phone (979)8621485
_publ_section_title
;
 Anion Template Effect on the Self-Assembly and Interconversion of
 Metallacyclophanes
;
_journal_name_full 'Journal of the American Chemical Society'
_journal_page_first 12909
_journal_page_last 12923
_journal_paper_doi 10.1021/ja052108q
_journal_volume 127
_journal_year 2005
_chemical_formula_moiety 'C50 H35 Br7 N25 Ni4, 2.5(C7 H8), 2(C2 H3 N), Br3'
_chemical_formula_sum 'C71.5 H61 Br10 N27 Ni4'
_chemical_formula_weight 2332.41
_chemical_name_common '[Ni4(bptz)4Br7(CH3CN)Br3]\y2CH3CN\y2.5C6H5CH3'
_chemical_name_systematic
; 
 ? 
;
_space_group_IT_number 14
_symmetry_cell_setting monoclinic
_symmetry_Int_Tables_number 14
_symmetry_space_group_name_Hall '-P 2yn'
_symmetry_space_group_name_H-M 'P 1 21/n 1'
_atom_sites_solution_hydrogens geom
_atom_sites_solution_primary direct
_atom_sites_solution_secondary difmap
_audit_creation_date 'October 28 2004'
_audit_creation_method
;
SHELXL-97, PLATON, and text editor.
;
_cell_angle_alpha 90.00
_cell_angle_beta 100.45(3)
_cell_angle_gamma 90.00
_cell_formula_units_Z 4
_cell_length_a 13.197(3)
_cell_length_b 27.700(6)
_cell_length_c 23.557(5)
_cell_measurement_reflns_used 2531
_cell_measurement_temperature 110(2)
_cell_measurement_theta_max 19.9
_cell_measurement_theta_min 2.21
_cell_volume 8469(3)
_computing_cell_refinement 'SAINT (Bruker, 2001)'
_computing_data_collection 'SMART (Bruker, 2000)'
_computing_data_reduction 'SAINT (Bruker, 2001)'
_computing_structure_refinement 'SHELXL-97 (Sheldrick, 1997)'
_computing_structure_solution 'SHELXS-97 (Sheldrick, 1990)'
_diffrn_ambient_temperature 110(2)
_diffrn_measured_fraction_theta_full 0.990
_diffrn_measured_fraction_theta_max 0.990
_diffrn_measurement_device_type 'SMART 1K CCD'
_diffrn_measurement_method '\w scans'
_diffrn_radiation_monochromator graphite
_diffrn_radiation_source 'fine-focus sealed tube'
_diffrn_radiation_type MoK\a
_diffrn_radiation_wavelength 0.71073
_diffrn_reflns_av_R_equivalents 0.1422
_diffrn_reflns_av_sigmaI/netI 0.2120
_diffrn_reflns_limit_h_max 16
_diffrn_reflns_limit_h_min -12
_diffrn_reflns_limit_k_max 26
_diffrn_reflns_limit_k_min -33
_diffrn_reflns_limit_l_max 28
_diffrn_reflns_limit_l_min -28
_diffrn_reflns_number 43302
_diffrn_reflns_theta_full 25.72
_diffrn_reflns_theta_max 25.72
_diffrn_reflns_theta_min 1.15
_exptl_absorpt_coefficient_mu 5.652
_exptl_absorpt_correction_T_max 0.7500
_exptl_absorpt_correction_T_min 0.1900
_exptl_absorpt_correction_type multi-scan
_exptl_absorpt_process_details 'SADABS (Bruker, 2000)'
_exptl_crystal_colour brown
_exptl_crystal_density_diffrn 1.829
_exptl_crystal_description plate
_exptl_crystal_F_000 4564
_exptl_crystal_size_max 0.44
_exptl_crystal_size_mid 0.26
_exptl_crystal_size_min 0.05
_refine_diff_density_max 1.380
_refine_diff_density_min -0.976
_refine_diff_density_rms 0.175
_refine_ls_extinction_coef 0.00003(3)
_refine_ls_extinction_expression Fc^*^=kFc[1+0.001xFc^2^\l^3^/sin(2\q)]^-1/4^
_refine_ls_extinction_method SHELXL
_refine_ls_goodness_of_fit_ref 0.956
_refine_ls_hydrogen_treatment mixed
_refine_ls_matrix_type full
_refine_ls_number_parameters 859
_refine_ls_number_reflns 15992
_refine_ls_number_restraints 17
_refine_ls_restrained_S_all 0.956
_refine_ls_R_factor_all 0.2090
_refine_ls_R_factor_gt 0.0646
_refine_ls_shift/su_max 0.001
_refine_ls_shift/su_mean 0.000
_refine_ls_structure_factor_coef Fsqd
_refine_ls_weighting_details 'calc w=1/[\s^2^(Fo^2^)+(0.0858P)^2^+0.0000P] where P=(Fo^2^+2Fc^2^)/3'
_refine_ls_weighting_scheme calc
_refine_ls_wR_factor_gt 0.1469
_refine_ls_wR_factor_ref 0.2046
_reflns_number_gt 6525
_reflns_number_total 15992
_reflns_threshold_expression I>2\s(I)
_cod_data_source_file ja052108qsi20050419_040601.cif
_cod_data_source_block global
_cod_original_sg_symbol_H-M 'P 21/n'
_cod_database_code 4111913

loop_
_symmetry_equiv_pos_as_xyz
'x, y, z'
'-x+1/2, y+1/2, -z+1/2'
'-x, -y, -z'
'x-1/2, -y-1/2, z-1/2'

loop_
_atom_site_label
_atom_site_type_symbol
_atom_site_fract_x
_atom_site_fract_y
_atom_site_fract_z
_atom_site_U_iso_or_equiv
_atom_site_adp_type
_atom_site_occupancy
_atom_site_symmetry_multiplicity
_atom_site_calc_flag
_atom_site_refinement_flags
_atom_site_disorder_assembly
_atom_site_disorder_group
Br1 Br 0.52214(12) 0.71088(6) 0.79454(6) 0.0567(5) Uani 1 1 d . . .
Ni1 Ni 0.72335(11) 0.58302(6) 0.95070(6) 0.0314(4) Uani 1 1 d . . .
N1A N 0.7882(7) 0.6151(4) 0.8850(4) 0.032(3) Uani 1 1 d . . .
C1A C 0.8354(9) 0.5920(5) 0.8476(5) 0.041(4) Uani 1 1 d . . .
H1A H 0.8429 0.5579 0.8508 0.049 Uiso 1 1 calc R . .
Br2 Br 0.44340(10) 0.69519(5) 0.88282(6) 0.0412(4) Uani 1 1 d . . .
Ni2 Ni 0.66082(13) 0.82576(6) 0.98355(7) 0.0392(5) Uani 1 1 d . . .
N2A N 0.6872(7) 0.6559(4) 0.9593(4) 0.026(2) Uani 1 1 d . . .
C2A C 0.8743(10) 0.6156(6) 0.8040(5) 0.043(4) Uani 1 1 d . . .
H2A H 0.9076 0.5984 0.7777 0.052 Uiso 1 1 calc R . .
Br3 Br 0.36077(11) 0.67935(6) 0.97163(6) 0.0494(4) Uani 1 1 d . . .
Ni3 Ni 0.17154(12) 0.80524(6) 0.82509(6) 0.0322(4) Uani 1 1 d . . .
N3A N 0.6445(7) 0.6747(4) 1.0007(4) 0.028(2) Uani 1 1 d . . .
C3A C 0.8622(10) 0.6653(6) 0.8004(6) 0.053(4) Uani 1 1 d . . .
H3A H 0.8866 0.6827 0.7709 0.064 Uiso 1 1 calc R . .
Br1A Br 0.77507(11) 0.49897(5) 0.93378(6) 0.0450(4) Uani 1 1 d . . .
Ni4 Ni 0.24264(11) 0.56649(6) 0.77677(6) 0.0269(4) Uani 1 1 d . . .
N4A N 0.7131(7) 0.7337(4) 0.9232(4) 0.034(3) Uani 1 1 d . . .
C4A C 0.8149(10) 0.6899(5) 0.8398(5) 0.044(4) Uani 1 1 d . . .
H4A H 0.8084 0.7240 0.8388 0.053 Uiso 1 1 calc R . .
Br2A Br 0.87299(10) 0.60374(6) 1.03078(5) 0.0462(4) Uani 1 1 d . . .
N5A N 0.6678(8) 0.7521(4) 0.9646(4) 0.037(3) Uani 1 1 d . . .
C5A C 0.7779(9) 0.6628(5) 0.8801(5) 0.038(3) Uani 1 1 d . . .
Br1B Br 0.84440(11) 0.81304(6) 1.02981(7) 0.0599(5) Uani 1 1 d . . .
N6A N 0.6108(8) 0.7936(4) 1.0542(4) 0.041(3) Uani 1 1 d . . .
C6A C 0.7229(9) 0.6864(5) 0.9224(5) 0.032(3) Uani 1 1 d . . .
Br2B Br 0.64455(11) 0.91266(5) 1.00892(6) 0.0484(4) Uani 1 1 d . . .
N1B N 0.6769(9) 0.8412(4) 0.8986(5) 0.042(3) Uani 1 1 d . . .
C7A C 0.6394(9) 0.7226(5) 1.0035(5) 0.032(3) Uani 1 1 d . . .
Br1C Br -0.01132(10) 0.78913(6) 0.78083(6) 0.0458(4) Uani 1 1 d . . .
N2B N 0.5073(8) 0.8241(4) 0.9390(5) 0.038(3) Uani 1 1 d . . .
C8A C 0.5987(9) 0.7458(5) 1.0511(5) 0.034(3) Uani 1 1 d . . .
Br1D Br 0.07436(9) 0.57956(5) 0.70797(5) 0.0340(3) Uani 1 1 d . . .
N3B N 0.4281(8) 0.8148(4) 0.9630(4) 0.034(3) Uani 1 1 d . . .
C9A C 0.5564(9) 0.7193(5) 1.0907(5) 0.042(4) Uani 1 1 d . . .
H9A H 0.5498 0.6852 1.0871 0.050 Uiso 1 1 calc R . .
Br2D Br 0.24962(11) 0.47663(5) 0.76598(5) 0.0408(4) Uani 1 1 d . . .
N4B N 0.4044(8) 0.8257(4) 0.8450(4) 0.032(3) Uani 1 1 d . . .
C10A C 0.5238(10) 0.7434(6) 1.1361(5) 0.048(4) Uani 1 1 d . . .
H10A H 0.4939 0.7265 1.1640 0.057 Uiso 1 1 calc R . .
N5B N 0.3244(8) 0.8162(4) 0.8684(4) 0.032(3) Uani 1 1 d . . .
C11A C 0.5370(10) 0.7941(6) 1.1389(6) 0.053(4) Uani 1 1 d . . .
H11A H 0.5168 0.8118 1.1695 0.063 Uiso 1 1 calc R . .
N6B N 0.1581(8) 0.7955(4) 0.9117(4) 0.037(3) Uani 1 1 d . . .
C12A C 0.5785(10) 0.8175(5) 1.0978(6) 0.043(4) Uani 1 1 d . . .
H12A H 0.5850 0.8516 1.0997 0.051 Uiso 1 1 calc R . .
N1C N 0.2260(7) 0.8035(4) 0.7471(4) 0.034(3) Uani 1 1 d . . .
C1B C 0.7648(11) 0.8481(5) 0.8798(7) 0.051(4) Uani 1 1 d . . .
H1B H 0.8271 0.8495 0.9072 0.061 Uiso 1 1 calc R . .
N2C N 0.1955(7) 0.7317(4) 0.8157(4) 0.027(2) Uani 1 1 d . . .
C2B C 0.7697(14) 0.8536(6) 0.8194(8) 0.070(5) Uani 1 1 d . . .
H2B H 0.8332 0.8599 0.8073 0.084 Uiso 1 1 calc R . .
N3C N 0.1686(7) 0.6980(4) 0.8496(4) 0.030(3) Uani 1 1 d . . .
C3B C 0.6831(16) 0.8495(6) 0.7816(7) 0.079(6) Uani 1 1 d . . .
H3B H 0.6857 0.8510 0.7416 0.095 Uiso 1 1 calc R . .
N4C N 0.2564(7) 0.6744(4) 0.7554(4) 0.027(2) Uani 1 1 d . . .
C4B C 0.5866(12) 0.8430(6) 0.7987(6) 0.061(5) Uani 1 1 d . . .
H4B H 0.5240 0.8415 0.7715 0.073 Uiso 1 1 calc R . .
N5C N 0.2323(7) 0.6401(4) 0.7907(4) 0.025(2) Uani 1 1 d . . .
C5B C 0.5890(11) 0.8391(5) 0.8577(6) 0.045(4) Uani 1 1 d . . .
N6C N 0.1691(6) 0.5678(4) 0.8473(4) 0.027(2) Uani 1 1 d . . .
C6B C 0.4959(10) 0.8291(5) 0.8814(5) 0.034(3) Uani 1 1 d . . .
N1D N 0.3427(7) 0.5790(3) 0.7194(4) 0.027(2) Uani 1 1 d . . .
C7B C 0.3372(10) 0.8102(4) 0.9270(5) 0.033(3) Uani 1 1 d . . .
N2D N 0.3871(7) 0.5678(3) 0.8324(4) 0.028(2) Uani 1 1 d . . .
C8B C 0.2447(10) 0.7996(5) 0.9509(5) 0.034(3) Uani 1 1 d . . .
N3D N 0.4021(7) 0.5637(3) 0.8893(4) 0.025(2) Uani 1 1 d . . .
C9B C 0.2483(12) 0.7921(5) 1.0098(5) 0.049(4) Uani 1 1 d . . .
H9B H 0.3112 0.7961 1.0363 0.058 Uiso 1 1 calc R . .
N4D N 0.5660(7) 0.5807(4) 0.8344(4) 0.033(3) Uani 1 1 d . . .
C10B C 0.1605(11) 0.7790(6) 1.0290(6) 0.057(5) Uani 1 1 d . . .
H10B H 0.1614 0.7739 1.0689 0.068 Uiso 1 1 calc R . .
N5D N 0.5807(7) 0.5761(4) 0.8924(4) 0.029(2) Uani 1 1 d . . .
C11B C 0.0705(12) 0.7733(6) 0.9891(6) 0.067(5) Uani 1 1 d . . .
H11B H 0.0084 0.7637 1.0009 0.081 Uiso 1 1 calc R . .
N6D N 0.6219(7) 0.5653(4) 1.0054(4) 0.034(3) Uani 1 1 d . . .
C12B C 0.0732(11) 0.7823(5) 0.9298(6) 0.043(4) Uani 1 1 d . . .
H12B H 0.0116 0.7787 0.9022 0.051 Uiso 1 1 calc R . .
N7C N 0.1456(9) 0.8775(5) 0.8284(5) 0.048(3) Uani 1 1 d . . .
C1C C 0.2409(9) 0.8411(6) 0.7150(5) 0.043(4) Uani 1 1 d . . .
H1C H 0.2200 0.8719 0.7263 0.052 Uiso 1 1 calc R . .
C2C C 0.2862(10) 0.8384(5) 0.6646(5) 0.042(4) Uani 1 1 d . . .
H2C H 0.2991 0.8665 0.6439 0.051 Uiso 1 1 calc R . .
C3C C 0.3109(10) 0.7919(5) 0.6472(5) 0.042(4) Uani 1 1 d . . .
H3C H 0.3373 0.7876 0.6126 0.050 Uiso 1 1 calc R . .
C4C C 0.2961(9) 0.7513(5) 0.6819(5) 0.037(3) Uani 1 1 d . . .
H4C H 0.3149 0.7198 0.6717 0.044 Uiso 1 1 calc R . .
C5C C 0.2542(9) 0.7588(5) 0.7299(4) 0.027(3) Uani 1 1 d . . .
C6C C 0.2349(8) 0.7191(5) 0.7678(4) 0.026(3) Uani 1 1 d . . .
C7C C 0.1862(8) 0.6521(5) 0.8344(5) 0.027(3) Uani 1 1 d . . .
C8C C 0.1517(9) 0.6125(5) 0.8681(5) 0.031(3) Uani 1 1 d . . .
C9C C 0.1032(9) 0.6211(5) 0.9151(5) 0.041(4) Uani 1 1 d . . .
H9C H 0.0902 0.6528 0.9272 0.049 Uiso 1 1 calc R . .
C10C C 0.0749(10) 0.5805(6) 0.9433(6) 0.046(4) Uani 1 1 d . . .
H10C H 0.0445 0.5841 0.9767 0.055 Uiso 1 1 calc R . .
C11C C 0.0912(9) 0.5346(5) 0.9226(5) 0.036(3) Uani 1 1 d . . .
H11C H 0.0701 0.5067 0.9409 0.043 Uiso 1 1 calc R . .
C12C C 0.1384(9) 0.5300(5) 0.8751(5) 0.036(3) Uani 1 1 d . . .
H12C H 0.1496 0.4985 0.8615 0.043 Uiso 1 1 calc R . .
C1D C 0.3177(9) 0.5841(4) 0.6620(4) 0.028(3) Uani 1 1 d . . .
H1D H 0.2472 0.5819 0.6445 0.034 Uiso 1 1 calc R . .
C2D C 0.3895(11) 0.5925(5) 0.6269(5) 0.040(4) Uani 1 1 d . . .
H2D H 0.3682 0.5949 0.5863 0.048 Uiso 1 1 calc R . .
C3D C 0.4900(11) 0.5974(5) 0.6511(5) 0.051(4) Uani 1 1 d . . .
H3D H 0.5394 0.6046 0.6276 0.061 Uiso 1 1 calc R . .
C4D C 0.5207(11) 0.5917(5) 0.7103(5) 0.046(4) Uani 1 1 d . . .
H4D H 0.5914 0.5934 0.7278 0.055 Uiso 1 1 calc R . .
C5D C 0.4448(9) 0.5835(4) 0.7432(4) 0.029(3) Uani 1 1 d . . .
C6D C 0.4679(9) 0.5770(4) 0.8062(5) 0.026(3) Uani 1 1 d . . .
C7D C 0.4985(10) 0.5673(4) 0.9171(5) 0.030(3) Uani 1 1 d . . .
C8D C 0.5201(9) 0.5629(4) 0.9823(5) 0.027(3) Uani 1 1 d . . .
C9D C 0.4420(10) 0.5590(5) 1.0135(5) 0.034(3) Uani 1 1 d . . .
H9D H 0.3717 0.5593 0.9951 0.041 Uiso 1 1 calc R . .
C10D C 0.4700(10) 0.5547(5) 1.0730(5) 0.041(4) Uani 1 1 d . . .
H10D H 0.4189 0.5512 1.0964 0.049 Uiso 1 1 calc R . .
C11D C 0.5731(11) 0.5556(5) 1.0977(5) 0.043(4) Uani 1 1 d . . .
H11D H 0.5935 0.5529 1.1384 0.051 Uiso 1 1 calc R . .
C12D C 0.6465(10) 0.5603(5) 1.0633(5) 0.037(3) Uani 1 1 d . . .
H12D H 0.7172 0.5600 1.0810 0.044 Uiso 1 1 calc R . .
C13C C 0.1321(12) 0.9167(7) 0.8379(6) 0.054(4) Uani 1 1 d . . .
C14C C 0.1077(15) 0.9674(6) 0.8500(7) 0.087(6) Uani 1 1 d . . .
H14C H 0.1701 0.9871 0.8530 0.130 Uiso 1 1 calc R . .
H14E H 0.0817 0.9690 0.8864 0.130 Uiso 1 1 calc R . .
H14D H 0.0551 0.9796 0.8185 0.130 Uiso 1 1 calc R . .
C20S C 0.4274(10) 0.5369(3) 0.4930(7) 0.086(6) Uiso 1 1 d D . .
H20S H 0.3766 0.5616 0.4879 0.103 Uiso 1 1 calc R A .
N1S N 0.2521(13) 0.8722(7) 1.1475(7) 0.107(6) Uiso 1 1 d . . .
C1S C 0.3009(13) 0.8891(7) 1.1204(8) 0.075(5) Uiso 1 1 d . . .
N2S N 0.3266(11) 0.9178(6) 0.9365(6) 0.085(5) Uiso 1 1 d . . .
C2S C 0.3595(11) 0.9132(6) 1.0835(6) 0.066(5) Uiso 1 1 d . . .
H2S1 H 0.3426 0.9477 1.0820 0.099 Uiso 1 1 calc R . .
H2S2 H 0.3428 0.8994 1.0446 0.099 Uiso 1 1 calc R . .
H2S3 H 0.4331 0.9090 1.0987 0.099 Uiso 1 1 calc R . .
C3S C 0.3807(12) 0.9449(6) 0.9211(6) 0.055(4) Uiso 1 1 d . . .
C4S C 0.4415(13) 0.9846(7) 0.9049(8) 0.091(6) Uiso 1 1 d . . .
H4S1 H 0.4058 0.9989 0.8687 0.137 Uiso 1 1 calc R . .
H4S2 H 0.5091 0.9726 0.8998 0.137 Uiso 1 1 calc R . .
H4S3 H 0.4505 1.0092 0.9354 0.137 Uiso 1 1 calc R . .
C5S C 0.6498(13) 0.9705(6) 0.7471(8) 0.155(5) Uiso 1 1 d GD . .
C6S C 0.6404(11) 0.9739(6) 0.8047(9) 0.155(5) Uiso 1 1 d GD . .
H6S H 0.5741 0.9728 0.8151 0.186 Uiso 1 1 calc R . .
C7S C 0.7278(16) 0.9789(6) 0.8472(6) 0.155(5) Uiso 1 1 d GD . .
H7S H 0.7213 0.9812 0.8866 0.186 Uiso 1 1 calc R . .
C8S C 0.8247(12) 0.9805(6) 0.8319(8) 0.155(5) Uiso 1 1 d GD . .
H8S H 0.8844 0.9839 0.8610 0.186 Uiso 1 1 calc R . .
C9S C 0.8341(12) 0.9771(6) 0.7743(9) 0.155(5) Uiso 1 1 d GD . .
H9S H 0.9004 0.9782 0.7639 0.186 Uiso 1 1 calc R . .
C10S C 0.7467(17) 0.9721(6) 0.7318(6) 0.155(5) Uiso 1 1 d GD . .
H10S H 0.7532 0.9698 0.6924 0.186 Uiso 1 1 calc R . .
C11S C 0.5558(17) 0.9614(10) 0.7027(11) 0.185(12) Uiso 1 1 d D . .
H1 H 0.5749 0.9597 0.6644 0.278 Uiso 1 1 calc R . .
H2 H 0.5065 0.9877 0.7033 0.278 Uiso 1 1 calc R . .
H3 H 0.5244 0.9308 0.7111 0.278 Uiso 1 1 calc R . .
C12S C 0.7587(6) 0.8089(3) 0.6435(4) 0.103(3) Uiso 1 1 d GD . .
H12S H 0.8225 0.8231 0.6393 0.124 Uiso 1 1 calc R . .
C13S C 0.7577(8) 0.7671(3) 0.6761(4) 0.103(3) Uiso 1 1 d GD . .
H13S H 0.8207 0.7528 0.6942 0.124 Uiso 1 1 calc R . .
C14S C 0.6644(9) 0.7463(3) 0.6822(3) 0.103(3) Uiso 1 1 d GD . .
H14S H 0.6637 0.7178 0.7045 0.124 Uiso 1 1 calc R . .
C15S C 0.5722(7) 0.7673(3) 0.6556(4) 0.103(3) Uiso 1 1 d GD . .
H15S H 0.5084 0.7530 0.6598 0.124 Uiso 1 1 calc R . .
C16S C 0.5732(6) 0.8090(3) 0.6230(5) 0.103(3) Uiso 1 1 d GD . .
H16S H 0.5102 0.8233 0.6049 0.124 Uiso 1 1 calc R . .
C17S C 0.6665(6) 0.8298(3) 0.6169(4) 0.103(3) Uiso 1 1 d GD . .
C19S C 0.5300(8) 0.5481(3) 0.4957(5) 0.092(6) Uiso 0.50 1 d PGD A -1
C22S C 0.5638(9) 0.6009(4) 0.4911(4) 0.094(12) Uiso 0.50 1 d PGD A -1
H22A H 0.6389 0.6023 0.4945 0.142 Uiso 0.50 1 calc PR A -1
H22B H 0.5429 0.6199 0.5221 0.142 Uiso 0.50 1 calc PR A -1
H22C H 0.5311 0.6142 0.4536 0.142 Uiso 0.50 1 calc PR A -1
C21S C 0.6004(8) 0.5109(2) 0.5022(7) 0.104(7) Uiso 1 1 d D . .
H21S H 0.6710 0.5184 0.5035 0.125 Uiso 1 1 calc R A .
C18T C 0.6682(8) 0.8700(2) 0.5810(7) 0.212(14) Uiso 1 1 d RD . .
H18D H 0.7397 0.8800 0.5819 0.319 Uiso 1 1 calc R . .
H18E H 0.6297 0.8965 0.5945 0.319 Uiso 1 1 calc R . .
H18F H 0.6365 0.8614 0.5414 0.319 Uiso 1 1 calc R . .
C19B C 0.5300(8) 0.5481(3) 0.4957(5) 0.092(6) Uiso 0.50 1 d P A -2
H19B H 0.5515 0.5806 0.4931 0.111 Uiso 0.50 1 calc PR A -2

loop_
_atom_site_aniso_label
_atom_site_aniso_U_11
_atom_site_aniso_U_22
_atom_site_aniso_U_33
_atom_site_aniso_U_23
_atom_site_aniso_U_13
_atom_site_aniso_U_12
Br1 0.0569(10) 0.0673(12) 0.0431(9) -0.0089(8) 0.0018(7) -0.0032(8)
Ni1 0.0345(10) 0.0329(11) 0.0233(8) -0.0058(8) -0.0043(7) 0.0057(7)
N1A 0.030(6) 0.031(7) 0.034(6) -0.014(5) 0.004(5) 0.005(5)
C1A 0.038(8) 0.038(9) 0.038(8) -0.015(7) -0.015(6) 0.003(6)
Br2 0.0435(8) 0.0351(9) 0.0380(8) -0.0085(6) -0.0111(6) 0.0051(6)
Ni2 0.0421(11) 0.0338(11) 0.0391(10) -0.0129(8) 0.0004(8) -0.0007(8)
N2A 0.022(6) 0.036(7) 0.017(5) -0.004(5) -0.008(4) 0.000(5)
C2A 0.044(9) 0.057(12) 0.032(8) 0.001(8) 0.016(7) -0.003(7)
Br3 0.0577(10) 0.0486(11) 0.0368(8) -0.0032(7) -0.0050(7) 0.0056(7)
Ni3 0.0417(10) 0.0291(11) 0.0234(8) -0.0011(7) -0.0002(7) 0.0055(7)
N3A 0.025(6) 0.037(7) 0.020(5) -0.004(5) -0.002(4) 0.004(5)
C3A 0.060(11) 0.058(12) 0.042(9) 0.004(8) 0.008(8) -0.020(8)
Br1A 0.0539(9) 0.0392(9) 0.0402(8) -0.0031(7) 0.0041(6) 0.0145(7)
Ni4 0.0320(9) 0.0266(10) 0.0190(8) 0.0018(7) -0.0035(6) 0.0049(7)
N4A 0.036(7) 0.034(8) 0.030(6) -0.006(6) -0.002(5) -0.003(5)
C4A 0.052(9) 0.047(10) 0.034(8) -0.021(7) 0.011(7) -0.002(7)
Br2A 0.0377(8) 0.0651(11) 0.0310(7) -0.0116(7) -0.0068(6) 0.0050(7)
N5A 0.039(7) 0.030(7) 0.039(7) -0.016(6) 0.001(5) -0.007(5)
C5A 0.040(9) 0.051(11) 0.020(7) -0.019(7) -0.003(6) 0.000(7)
Br1B 0.0432(9) 0.0544(11) 0.0768(11) -0.0268(9) -0.0032(8) 0.0058(7)
N6A 0.043(7) 0.044(9) 0.031(6) -0.018(6) -0.010(5) 0.004(5)
C6A 0.025(7) 0.045(10) 0.023(7) -0.010(7) -0.007(5) 0.003(6)
Br2B 0.0504(9) 0.0384(10) 0.0523(9) -0.0160(7) -0.0016(7) 0.0011(7)
N1B 0.051(8) 0.023(7) 0.053(7) -0.017(6) 0.014(6) -0.010(5)
C7A 0.035(8) 0.032(9) 0.026(7) -0.015(6) -0.004(6) 0.003(6)
Br1C 0.0420(9) 0.0527(11) 0.0397(8) 0.0016(7) -0.0009(6) 0.0118(7)
N2B 0.044(7) 0.025(7) 0.043(7) -0.010(5) 0.000(6) -0.007(5)
C8A 0.037(8) 0.040(10) 0.022(7) -0.010(7) -0.005(6) -0.005(6)
Br1D 0.0353(8) 0.0378(9) 0.0239(6) 0.0013(6) -0.0078(5) -0.0002(6)
N3B 0.041(7) 0.030(7) 0.028(6) -0.008(5) -0.002(5) -0.005(5)
C9A 0.043(9) 0.054(11) 0.024(7) -0.009(7) -0.007(6) 0.007(7)
Br2D 0.0600(9) 0.0284(8) 0.0323(7) 0.0034(6) 0.0038(6) 0.0063(7)
N4B 0.050(7) 0.026(7) 0.023(6) -0.003(5) 0.013(5) -0.001(5)
C10A 0.046(9) 0.066(13) 0.032(8) -0.001(8) 0.008(7) -0.006(8)
N5B 0.053(7) 0.029(7) 0.013(5) -0.002(5) 0.002(5) 0.004(5)
C11A 0.053(10) 0.059(13) 0.037(9) -0.017(8) -0.014(7) 0.012(8)
N6B 0.038(7) 0.037(8) 0.036(6) 0.003(5) 0.011(5) 0.000(5)
C12A 0.040(9) 0.046(10) 0.037(8) -0.018(8) -0.007(7) 0.002(7)
N1C 0.041(7) 0.041(8) 0.014(5) -0.001(5) -0.009(4) 0.001(5)
C1B 0.043(10) 0.045(11) 0.065(11) -0.003(8) 0.011(8) 0.005(7)
N2C 0.033(6) 0.029(7) 0.017(5) -0.010(5) -0.001(4) 0.004(5)
C2B 0.069(13) 0.068(14) 0.083(14) -0.012(11) 0.040(11) -0.011(10)
N3C 0.022(6) 0.043(8) 0.021(5) 0.006(5) -0.001(4) 0.002(5)
C3B 0.112(16) 0.078(15) 0.056(11) -0.023(10) 0.040(12) -0.036(12)
N4C 0.034(6) 0.027(7) 0.018(5) 0.009(5) 0.000(4) 0.009(5)
C4B 0.069(12) 0.088(14) 0.030(8) -0.017(8) 0.021(8) -0.030(9)
N5C 0.034(6) 0.030(7) 0.010(5) 0.003(5) -0.001(4) 0.010(5)
C5B 0.047(10) 0.048(11) 0.039(8) -0.017(7) 0.007(7) -0.004(7)
N6C 0.018(6) 0.030(7) 0.028(6) 0.012(5) -0.008(4) 0.004(4)
C6B 0.040(9) 0.038(9) 0.018(7) -0.001(6) -0.008(6) -0.006(6)
N1D 0.028(6) 0.030(7) 0.018(5) 0.001(5) -0.008(4) 0.004(4)
C7B 0.043(9) 0.025(8) 0.030(7) -0.005(6) 0.004(6) -0.002(6)
N2D 0.041(7) 0.024(7) 0.019(5) 0.000(5) 0.004(5) 0.009(5)
C8B 0.039(8) 0.038(9) 0.024(7) -0.005(6) -0.001(6) 0.005(6)
N3D 0.025(6) 0.027(6) 0.021(5) 0.002(5) 0.001(4) 0.007(4)
C9B 0.063(11) 0.061(11) 0.022(7) 0.004(7) 0.008(7) 0.015(8)
N4D 0.038(7) 0.045(8) 0.017(5) -0.013(5) 0.005(5) 0.003(5)
C10B 0.047(10) 0.088(14) 0.034(8) 0.002(8) 0.002(8) 0.009(9)
N5D 0.034(6) 0.033(7) 0.017(5) -0.007(5) -0.002(5) 0.006(5)
C11B 0.057(11) 0.096(15) 0.059(11) 0.024(10) 0.040(9) 0.024(9)
N6D 0.033(7) 0.043(8) 0.023(6) -0.005(5) -0.008(5) 0.010(5)
C12B 0.046(9) 0.046(10) 0.038(8) 0.009(7) 0.011(7) 0.007(7)
N7C 0.066(9) 0.042(9) 0.035(7) 0.002(6) 0.010(6) 0.007(7)
C1C 0.040(9) 0.061(11) 0.025(7) -0.001(7) -0.003(6) 0.009(7)
C2C 0.055(9) 0.044(10) 0.026(7) 0.005(7) 0.002(6) 0.002(7)
C3C 0.057(9) 0.043(10) 0.023(7) -0.014(7) 0.000(6) 0.001(7)
C4C 0.047(9) 0.034(9) 0.032(8) 0.004(6) 0.012(6) -0.009(6)
C5C 0.039(8) 0.030(8) 0.011(6) -0.003(6) 0.003(5) 0.001(6)
C6C 0.029(7) 0.035(9) 0.011(6) 0.003(6) -0.004(5) 0.006(6)
C7C 0.024(7) 0.031(9) 0.024(7) -0.003(6) -0.001(5) 0.005(6)
C8C 0.035(8) 0.028(9) 0.029(7) 0.005(6) 0.006(6) 0.008(6)
C9C 0.044(9) 0.056(11) 0.023(7) 0.014(7) 0.009(6) 0.016(7)
C10C 0.040(9) 0.066(12) 0.036(8) 0.013(8) 0.015(6) 0.023(8)
C11C 0.027(8) 0.040(10) 0.039(8) 0.014(7) 0.002(6) -0.003(6)
C12C 0.030(8) 0.033(9) 0.039(8) 0.010(7) -0.012(6) 0.008(6)
C1D 0.033(7) 0.036(8) 0.014(6) 0.003(6) -0.004(5) 0.007(6)
C2D 0.068(10) 0.035(9) 0.015(6) -0.007(6) 0.002(7) -0.007(7)
C3D 0.061(10) 0.071(13) 0.024(8) -0.002(7) 0.018(7) -0.020(8)
C4D 0.061(10) 0.047(10) 0.028(8) 0.001(7) 0.002(7) -0.001(7)
C5D 0.044(8) 0.033(8) 0.012(6) 0.006(6) 0.010(6) 0.007(6)
C6D 0.029(7) 0.022(8) 0.022(6) -0.006(5) -0.005(6) 0.009(5)
C7D 0.041(9) 0.023(8) 0.024(7) -0.005(6) 0.000(6) 0.003(6)
C8D 0.030(8) 0.031(8) 0.014(6) 0.000(5) -0.010(5) 0.007(5)
C9D 0.041(8) 0.033(9) 0.028(7) 0.003(6) 0.002(6) 0.007(6)
C10D 0.055(10) 0.043(10) 0.023(7) 0.007(6) 0.003(7) -0.001(7)
C11D 0.070(11) 0.035(9) 0.021(7) 0.003(6) 0.002(7) 0.003(7)
C12D 0.052(9) 0.035(9) 0.020(7) -0.006(6) -0.004(6) 0.008(6)
C13C 0.077(12) 0.057(13) 0.032(8) 0.005(9) 0.016(7) 0.007(9)
C14C 0.174(19) 0.024(11) 0.076(12) -0.005(9) 0.059(12) 0.028(11)

loop_
_atom_type_symbol
_atom_type_description
_atom_type_scat_dispersion_real
_atom_type_scat_dispersion_imag
_atom_type_scat_source
C C 0.0033 0.0016 'International Tables Vol C Tables 4.2.6.8 and 6.1.1.4'
H H 0.0000 0.0000 'International Tables Vol C Tables 4.2.6.8 and 6.1.1.4'
N N 0.0061 0.0033 'International Tables Vol C Tables 4.2.6.8 and 6.1.1.4'
Ni Ni 0.3393 1.1124 'International Tables Vol C Tables 4.2.6.8 and 6.1.1.4'
Br Br -0.2901 2.4595 'International Tables Vol C Tables 4.2.6.8 and 6.1.1.4'

loop_
_geom_angle_atom_site_label_1
_geom_angle_atom_site_label_2
_geom_angle_atom_site_label_3
_geom_angle
_geom_angle_site_symmetry_3
N6D Ni1 N2A 89.1(4) .
N6D Ni1 N1A 162.3(4) .
N2A Ni1 N1A 78.0(4) .
N6D Ni1 N5D 77.6(4) .
N2A Ni1 N5D 87.7(3) .
N1A Ni1 N5D 89.7(4) .
N6D Ni1 Br1A 96.1(3) .
N2A Ni1 Br1A 174.8(3) .
N1A Ni1 Br1A 96.8(3) .
N5D Ni1 Br1A 92.8(3) .
N6D Ni1 Br2A 95.4(3) .
N2A Ni1 Br2A 82.5(2) .
N1A Ni1 Br2A 94.9(3) .
N5D Ni1 Br2A 168.1(3) .
Br1A Ni1 Br2A 97.59(7) .
C5A N1A C1A 118.2(12) .
C5A N1A Ni1 115.9(8) .
C1A N1A Ni1 125.9(10) .
N1A C1A C2A 122.7(13) .
Br1 Br2 Br3 179.17(7) .
N1B Ni2 N5A 88.8(4) .
N1B Ni2 N6A 161.1(4) .
N5A Ni2 N6A 77.8(4) .
N1B Ni2 N2B 77.5(4) .
N5A Ni2 N2B 87.0(4) .
N6A Ni2 N2B 88.5(4) .
N1B Ni2 Br1B 100.8(3) .
N5A Ni2 Br1B 83.0(3) .
N6A Ni2 Br1B 90.8(3) .
N2B Ni2 Br1B 169.9(3) .
N1B Ni2 Br2B 93.4(3) .
N5A Ni2 Br2B 176.9(3) .
N6A Ni2 Br2B 99.5(3) .
N2B Ni2 Br2B 91.4(3) .
Br1B Ni2 Br2B 98.65(7) .
N3A N2A C6A 118.2(10) .
N3A N2A Ni1 126.0(8) .
C6A N2A Ni1 115.3(8) .
C3A C2A C1A 117.2(13) .
N7C Ni3 N2C 176.2(4) .
N7C Ni3 N1C 98.3(4) .
N2C Ni3 N1C 78.5(4) .
N7C Ni3 N6B 92.5(4) .
N2C Ni3 N6B 91.1(4) .
N1C Ni3 N6B 162.7(4) .
N7C Ni3 N5B 89.6(4) .
N2C Ni3 N5B 92.4(4) .
N1C Ni3 N5B 88.7(4) .
N6B Ni3 N5B 77.9(4) .
N7C Ni3 Br1C 92.0(3) .
N2C Ni3 Br1C 86.2(3) .
N1C Ni3 Br1C 95.1(3) .
N6B Ni3 Br1C 97.9(3) .
N5B Ni3 Br1C 175.6(3) .
N2A N3A C7A 117.6(10) .
C2A C3A C4A 120.5(14) .
N6C Ni4 N5C 78.6(4) .
N6C Ni4 N1D 164.2(4) .
N5C Ni4 N1D 90.4(4) .
N6C Ni4 N2D 90.2(3) .
N5C Ni4 N2D 87.9(4) .
N1D Ni4 N2D 78.0(4) .
N6C Ni4 Br2D 97.4(3) .
N5C Ni4 Br2D 176.0(3) .
N1D Ni4 Br2D 93.5(3) .
N2D Ni4 Br2D 92.0(3) .
N6C Ni4 Br1D 91.5(2) .
N5C Ni4 Br1D 83.4(2) .
N1D Ni4 Br1D 98.5(2) .
N2D Ni4 Br1D 170.6(3) .
Br2D Ni4 Br1D 96.97(7) .
C6A N4A N5A 116.7(11) .
C5A C4A C3A 117.1(14) .
N4A N5A C7A 119.2(11) .
N4A N5A Ni2 124.8(9) .
C7A N5A Ni2 114.9(8) .
N1A C5A C4A 124.1(12) .
N1A C5A C6A 115.6(12) .
C4A C5A C6A 120.3(13) .
C8A N6A C12A 118.4(12) .
C8A N6A Ni2 115.4(8) .
C12A N6A Ni2 125.7(10) .
N4A C6A N2A 124.3(11) .
N4A C6A C5A 120.6(12) .
N2A C6A C5A 115.1(12) .
C1B N1B C5B 116.8(12) .
C1B N1B Ni2 126.4(10) .
C5B N1B Ni2 116.4(9) .
N3A C7A N5A 123.7(11) .
N3A C7A C8A 120.0(12) .
N5A C7A C8A 116.3(12) .
N3B N2B C6B 120.5(10) .
N3B N2B Ni2 124.3(8) .
C6B N2B Ni2 114.9(9) .
N6A C8A C9A 123.2(12) .
N6A C8A C7A 114.7(12) .
C9A C8A C7A 122.0(13) .
N2B N3B C7B 116.2(10) .
C8A C9A C10A 118.9(14) .
N5B N4B C6B 116.4(10) .
C9A C10A C11A 117.3(14) .
N4B N5B C7B 119.3(10) .
N4B N5B Ni3 126.9(7) .
C7B N5B Ni3 113.7(8) .
C12A C11A C10A 120.1(13) .
C12B N6B C8B 118.1(11) .
C12B N6B Ni3 125.1(9) .
C8B N6B Ni3 116.6(8) .
N6A C12A C11A 122.0(14) .
C1C N1C C5C 117.8(11) .
C1C N1C Ni3 126.4(9) .
C5C N1C Ni3 115.7(8) .
N1B C1B C2B 122.8(14) .
N3C N2C C6C 120.2(10) .
N3C N2C Ni3 124.5(7) .
C6C N2C Ni3 115.1(8) .
C3B C2B C1B 117.9(15) .
N2C N3C C7C 115.3(10) .
C2B C3B C4B 122.2(15) .
C6C N4C N5C 116.5(9) .
C5B C4B C3B 115.8(14) .
C7C N5C N4C 119.9(10) .
C7C N5C Ni4 114.8(8) .
N4C N5C Ni4 124.8(7) .
N1B C5B C4B 124.3(13) .
N1B C5B C6B 113.8(11) .
C4B C5B C6B 121.8(12) .
C12C N6C C8C 116.7(11) .
C12C N6C Ni4 127.4(9) .
C8C N6C Ni4 115.9(8) .
N2B C6B N4B 123.8(12) .
N2B C6B C5B 117.1(11) .
N4B C6B C5B 119.1(11) .
C1D N1D C5D 116.6(10) .
C1D N1D Ni4 127.1(8) .
C5D N1D Ni4 116.3(7) .
N3B C7B N5B 123.8(11) .
N3B C7B C8B 119.2(11) .
N5B C7B C8B 116.9(11) .
N3D N2D C6D 119.6(9) .
N3D N2D Ni4 125.5(7) .
C6D N2D Ni4 114.8(7) .
N6B C8B C9B 122.9(12) .
N6B C8B C7B 114.9(11) .
C9B C8B C7B 122.1(12) .
C7D N3D N2D 116.6(9) .
C10B C9B C8B 119.4(13) .
C6D N4D N5D 116.1(9) .
C9B C10B C11B 118.7(13) .
C7D N5D N4D 118.4(9) .
C7D N5D Ni1 115.3(7) .
N4D N5D Ni1 126.3(7) .
C10B C11B C12B 118.3(14) .
C12D N6D C8D 116.1(10) .
C12D N6D Ni1 125.9(8) .
C8D N6D Ni1 117.7(8) .
N6B C12B C11B 122.5(13) .
C13C N7C Ni3 170.8(12) .
N1C C1C C2C 124.3(13) .
C3C C2C C1C 116.4(13) .
C2C C3C C4C 119.5(12) .
C5C C4C C3C 118.4(13) .
C4C C5C N1C 123.6(12) .
C4C C5C C6C 122.2(12) .
N1C C5C C6C 114.2(10) .
N4C C6C N2C 123.5(11) .
N4C C6C C5C 120.2(10) .
N2C C6C C5C 116.4(11) .
N5C C7C N3C 124.3(11) .
N5C C7C C8C 117.5(11) .
N3C C7C C8C 118.2(11) .
N6C C8C C9C 124.7(12) .
N6C C8C C7C 113.2(10) .
C9C C8C C7C 122.1(12) .
C10C C9C C8C 116.3(13) .
C11C C10C C9C 119.9(12) .
C12C C11C C10C 119.2(12) .
N6C C12C C11C 123.1(13) .
N1D C1D C2D 123.4(11) .
C3D C2D C1D 119.4(11) .
C2D C3D C4D 119.8(12) .
C5D C4D C3D 118.0(12) .
N1D C5D C4D 122.8(10) .
N1D C5D C6D 114.3(10) .
C4D C5D C6D 122.9(11) .
N2D C6D N4D 123.8(10) .
N2D C6D C5D 116.6(10) .
N4D C6D C5D 119.5(11) .
N3D C7D N5D 125.4(10) .
N3D C7D C8D 118.8(11) .
N5D C7D C8D 115.8(10) .
N6D C8D C9D 125.0(10) .
N6D C8D C7D 113.1(10) .
C9D C8D C7D 121.8(10) .
C8D C9D C10D 117.3(12) .
C11D C10D C9D 119.1(12) .
C12D C11D C10D 119.9(12) .
N6D C12D C11D 122.6(12) .
N7C C13C C14C 176.5(18) .
C19S C20S C21S 118.9(11) 3_666
N1S C1S C2S 176(2) .
N2S C3S C4S 172.0(19) .
C6S C5S C10S 120.0 .
C6S C5S C11S 119.1(19) .
C10S C5S C11S 120.7(19) .
C5S C6S C7S 120.0 .
C6S C7S C8S 120.0 .
C9S C8S C7S 120.0 .
C8S C9S C10S 120.0 .
C9S C10S C5S 120.0 .
C13S C12S C17S 120.0 .
C12S C13S C14S 120.0 .
C15S C14S C13S 120.0 .
C16S C15S C14S 120.0 .
C15S C16S C17S 120.0 .
C16S C17S C12S 120.0 .
C16S C17S C18T 120.2(2) .
C12S C17S C18T 119.6(2) .
C21S C19S C20S 118.2(10) .
C21S C19S C22S 121.4(6) .
C20S C19S C22S 120.4(5) .
C19S C21S C20S 122.8(9) 3_666

loop_
_geom_bond_atom_site_label_1
_geom_bond_atom_site_label_2
_geom_bond_distance
_geom_bond_site_symmetry_2
Br1 Br2 2.525(2) .
Ni1 N6D 2.079(10) .
Ni1 N2A 2.092(10) .
Ni1 N1A 2.097(10) .
Ni1 N5D 2.128(9) .
Ni1 Br1A 2.479(2) .
Ni1 Br2A 2.537(2) .
N1A C5A 1.331(16) .
N1A C1A 1.333(15) .
C1A C2A 1.392(18) .
Br2 Br3 2.566(2) .
Ni2 N1B 2.095(11) .
Ni2 N5A 2.095(11) .
Ni2 N6A 2.097(11) .
Ni2 N2B 2.107(10) .
Ni2 Br1B 2.495(2) .
Ni2 Br2B 2.499(2) .
N2A N3A 1.319(12) .
N2A C6A 1.358(15) .
C2A C3A 1.386(19) .
Ni3 N7C 2.035(13) .
Ni3 N2C 2.080(10) .
Ni3 N1C 2.092(10) .
Ni3 N6B 2.098(10) .
Ni3 N5B 2.111(10) .
Ni3 Br1C 2.490(2) .
N3A C7A 1.330(15) .
C3A C4A 1.387(18) .
Ni4 N6C 2.072(10) .
Ni4 N5C 2.075(10) .
Ni4 N1D 2.083(9) .
Ni4 N2D 2.109(9) .
Ni4 Br2D 2.506(2) .
Ni4 Br1D 2.5267(19) .
N4A C6A 1.316(16) .
N4A N5A 1.332(13) .
C4A C5A 1.367(18) .
N5A C7A 1.332(15) .
C5A C6A 1.486(17) .
N6A C8A 1.336(16) .
N6A C12A 1.352(15) .
N1B C1B 1.329(16) .
N1B C5B 1.367(15) .
C7A C8A 1.474(16) .
N2B N3B 1.300(13) .
N2B C6B 1.345(14) .
C8A C9A 1.382(17) .
N3B C7B 1.343(14) .
C9A C10A 1.393(17) .
N4B N5B 1.304(13) .
N4B C6B 1.352(14) .
C10A C11A 1.41(2) .
N5B C7B 1.370(14) .
C11A C12A 1.360(19) .
N6B C12B 1.319(15) .
N6B C8B 1.337(14) .
N1C C1C 1.323(16) .
N1C C5C 1.373(15) .
C1B C2B 1.44(2) .
N2C N3C 1.319(13) .
N2C C6C 1.370(13) .
C2B C3B 1.32(2) .
N3C C7C 1.351(15) .
C3B C4B 1.42(2) .
N4C C6C 1.314(15) .
N4C N5C 1.338(12) .
C4B C5B 1.389(17) .
N5C C7C 1.330(14) .
C5B C6B 1.465(17) .
N6C C12C 1.334(15) .
N6C C8C 1.367(15) .
N1D C1D 1.340(13) .
N1D C5D 1.367(14) .
C7B C8B 1.463(17) .
N2D N3D 1.325(11) .
N2D C6D 1.350(14) .
C8B C9B 1.395(16) .
N3D C7D 1.324(14) .
C9B C10B 1.367(18) .
N4D C6D 1.347(14) .
N4D N5D 1.352(12) .
C10B C11B 1.383(19) .
N5D C7D 1.342(14) .
C11B C12B 1.427(18) .
N6D C12D 1.351(14) .
N6D C8D 1.357(14) .
N7C C13C 1.130(18) .
C1C C2C 1.425(17) .
C2C C3C 1.410(18) .
C3C C4C 1.423(17) .
C4C C5C 1.363(15) .
C5C C6C 1.467(16) .
C7C C8C 1.473(17) .
C8C C9C 1.396(16) .
C9C C10C 1.390(18) .
C10C C11C 1.394(18) .
C11C C12C 1.381(17) .
C1D C2D 1.384(16) .
C2D C3D 1.352(17) .
C3D C4D 1.389(16) .
C4D C5D 1.393(16) .
C5D C6D 1.471(14) .
C7D C8D 1.515(15) .
C8D C9D 1.374(16) .
C9D C10D 1.389(15) .
C10D C11D 1.380(17) .
C11D C12D 1.377(17) .
C13C C14C 1.48(2) .
C20S C19S 1.380(6) .
C20S C21S 1.384(7) 3_666
N1S C1S 1.09(2) .
C1S C2S 1.43(2) .
N2S C3S 1.141(18) .
C3S C4S 1.45(2) .
C5S C6S 1.3900 .
C5S C10S 1.3900 .
C5S C11S 1.492(16) .
C6S C7S 1.3900 .
C7S C8S 1.3900 .
C8S C9S 1.3900 .
C9S C10S 1.3900 .
C12S C13S 1.3900 .
C12S C17S 1.3900 .
C13S C14S 1.3900 .
C14S C15S 1.3900 .
C15S C16S 1.3900 .
C16S C17S 1.3900 .
C17S C18T 1.400(13) .
C19S C21S 1.376(6) .
C19S C22S 1.5391 .
C21S C20S 1.384(7) 3_666
